data_7039545
loop_
_publ_author_name
'Kumar, Satyendra'
'Saleem, Fariha'
'Singh, Ajai K.'

_publ_section_title
;
 'Click' generated 1,2,3-triazole based organosulfur/selenium ligands and
 their Pd(ii) and Ru(ii) complexes: their synthesis, structure and
 catalytic applications.
;
_journal_issue 28
_journal_name_full 'Dalton transactions (Cambridge, England : 2003)'
_journal_page_first 11445
_journal_page_last 11458
_journal_paper_doi 10.1039/c6dt01406b
_journal_volume 45
_journal_year 2016
_chemical_formula_moiety 'C21 H25 Cl2 N3 Pd Se'
_chemical_formula_sum 'C21 H25 Cl2 N3 Pd Se'
_chemical_formula_weight 575.70
_chemical_name_systematic
; 
 ? 
;
_space_group_IT_number 2
_symmetry_cell_setting triclinic
_symmetry_space_group_name_Hall '-P 1'
_symmetry_space_group_name_H-M 'P -1'
_atom_sites_solution_hydrogens geom
_atom_sites_solution_primary direct
_atom_sites_solution_secondary difmap
_audit_creation_method SHELXL-97
_audit_update_record
;
2016-06-01 deposited with the CCDC.
2016-06-13 downloaded from the CCDC.
;
_cell_angle_alpha 94.485(3)
_cell_angle_beta 93.455(3)
_cell_angle_gamma 106.073(3)
_cell_formula_units_Z 4
_cell_length_a 8.6059(13)
_cell_length_b 13.194(2)
_cell_length_c 21.170(3)
_cell_measurement_reflns_used 4301
_cell_measurement_temperature 198(2)
_cell_measurement_theta_max 24.47
_cell_measurement_theta_min 2.53
_cell_volume 2294.3(6)
_computing_cell_refinement 'Bruker SMART'
_computing_data_collection 'Bruker SMART'
_computing_data_reduction 'Bruker SAINT'
_computing_molecular_graphics 'Bruker SHELXTL'
_computing_publication_material 'Bruker SHELXTL'
_computing_structure_refinement 'SHELXL-97 (Sheldrick, 1997)'
_computing_structure_solution 'SHELXS-97 (Sheldrick, 1990)'
_diffrn_ambient_temperature 198(2)
_diffrn_measured_fraction_theta_full 0.986
_diffrn_measured_fraction_theta_max 0.986
_diffrn_measurement_device_type 'CCD area detector'
_diffrn_measurement_method 'phi and omega scans'
_diffrn_radiation_monochromator graphite
_diffrn_radiation_source 'fine-focus sealed tube'
_diffrn_radiation_type MoK\a
_diffrn_radiation_wavelength 0.71073
_diffrn_reflns_av_R_equivalents 0.0222
_diffrn_reflns_av_unetI/netI 0.0472
_diffrn_reflns_limit_h_max 9
_diffrn_reflns_limit_h_min -10
_diffrn_reflns_limit_k_max 13
_diffrn_reflns_limit_k_min -15
_diffrn_reflns_limit_l_max 25
_diffrn_reflns_limit_l_min -21
_diffrn_reflns_number 12066
_diffrn_reflns_theta_full 25.00
_diffrn_reflns_theta_max 25.00
_diffrn_reflns_theta_min 0.97
_exptl_absorpt_coefficient_mu 2.640
_exptl_absorpt_correction_T_max 0.561
_exptl_absorpt_correction_T_min 0.406
_exptl_absorpt_correction_type multi-scan
_exptl_absorpt_process_details '(SADABS; Sheldrick, 1996)'
_exptl_crystal_colour orange
_exptl_crystal_density_diffrn 1.667
_exptl_crystal_density_meas 1.667
_exptl_crystal_density_method 'not measured'
_exptl_crystal_description cubic
_exptl_crystal_F_000 1144.0
_exptl_crystal_size_max 0.36
_exptl_crystal_size_mid 0.27
_exptl_crystal_size_min 0.24
_refine_diff_density_max 0.846
_refine_diff_density_min -0.402
_refine_diff_density_rms 0.109
_refine_ls_extinction_method none
_refine_ls_goodness_of_fit_ref 1.004
_refine_ls_hydrogen_treatment constr
_refine_ls_matrix_type full
_refine_ls_number_parameters 513
_refine_ls_number_reflns 8099
_refine_ls_number_restraints 0
_refine_ls_restrained_S_all 1.004
_refine_ls_R_factor_all 0.0495
_refine_ls_R_factor_gt 0.0368
_refine_ls_shift/su_max 0.002
_refine_ls_shift/su_mean 0.000
_refine_ls_structure_factor_coef Fsqd
_refine_ls_weighting_details 'calc w=1/[\s^2^(Fo^2^)+(0.0544P)^2^+0.0000P] where P=(Fo^2^+2Fc^2^)/3'
_refine_ls_weighting_scheme calc
_refine_ls_wR_factor_gt 0.0888
_refine_ls_wR_factor_ref 0.0972
_reflns_number_gt 6310
_reflns_number_total 7982
_reflns_threshold_expression >2sigma(I)
_cod_data_source_file c6dt01406b2.cif
_cod_data_source_block complex2
_cod_depositor_comments
;
The following automatic conversions were performed:

'_symmetry_cell_setting' value 'Triclinic' changed to 'triclinic'
according to
/usr/data/users/saulius/crontab/automatic-downloads/rss-feeds/RSC/lib/dictionaries/cif_core.dic
dictionary named 'cif_core.dic' version 2.4.2 from 2011-04-26.

Automatic conversion script
Id: cif_fix_values 4268 2015-11-12 08:31:59Z antanas 

 Adding full bibliography for 7039544--7039547.cif.
;
_cod_database_code 7039545

loop_
_symmetry_equiv_pos_as_xyz
'x, y, z'
'-x, -y, -z'

loop_
_atom_site_label
_atom_site_type_symbol
_atom_site_fract_x
_atom_site_fract_y
_atom_site_fract_z
_atom_site_U_iso_or_equiv
_atom_site_adp_type
_atom_site_occupancy
_atom_site_symmetry_multiplicity
_atom_site_calc_flag
_atom_site_refinement_flags
Pd1 Pd 0.42835(4) -0.05995(3) 0.425941(15) 0.02493(10) Uani 1 1 d .
Pd2 Pd 0.46908(4) 0.49288(3) 0.079052(15) 0.02701(11) Uani 1 1 d .
Se2 Se 0.53576(5) 0.33004(4) 0.06326(2) 0.03159(13) Uani 1 1 d .
Se1 Se 0.53021(5) -0.20073(4) 0.45728(2) 0.02807(12) Uani 1 1 d .
Cl1 Cl 0.33472(13) 0.07689(9) 0.39162(5) 0.0323(3) Uani 1 1 d .
Cl3 Cl 0.40777(14) 0.65237(10) 0.09742(5) 0.0364(3) Uani 1 1 d .
Cl4 Cl 0.19985(14) 0.39697(10) 0.06432(6) 0.0406(3) Uani 1 1 d .
Cl2 Cl 0.18366(13) -0.13909(10) 0.46193(6) 0.0401(3) Uani 1 1 d .
N6 N 0.7109(4) 0.5596(3) 0.09556(16) 0.0276(8) Uani 1 1 d .
N3 N 0.6492(4) -0.0014(3) 0.39526(16) 0.0263(8) Uani 1 1 d .
N5 N 0.7842(4) 0.6563(3) 0.12259(17) 0.0291(9) Uani 1 1 d .
N2 N 0.6898(4) 0.0750(3) 0.35768(17) 0.0302(9) Uani 1 1 d .
N1 N 0.8443(4) 0.0823(3) 0.34753(17) 0.0293(9) Uani 1 1 d .
N4 N 0.9419(4) 0.6612(3) 0.12919(16) 0.0260(8) Uani 1 1 d .
C8 C 0.7766(5) -0.0421(4) 0.40901(19) 0.0259(10) Uani 1 1 d .
C29 C 0.8213(5) 0.5034(3) 0.08598(19) 0.0249(10) Uani 1 1 d .
C9 C 0.9017(5) 0.0123(3) 0.3787(2) 0.0285(10) Uani 1 1 d .
H9 H 1.0054 0.0037 0.3790 0.034 Uiso 1 1 calc R
C28 C 0.7690(5) 0.3932(4) 0.0558(2) 0.0292(10) Uani 1 1 d .
H28A H 0.8308 0.3516 0.0762 0.035 Uiso 1 1 calc R
H28B H 0.7898 0.3925 0.0112 0.035 Uiso 1 1 calc R
C6 C 0.5071(5) -0.2926(4) 0.3793(2) 0.0331(11) Uani 1 1 d .
C30 C 0.9705(5) 0.5692(3) 0.10774(19) 0.0264(10) Uani 1 1 d .
H30 H 1.0699 0.5541 0.1078 0.032 Uiso 1 1 calc R
C10 C 0.9281(5) 0.1623(4) 0.3082(2) 0.0344(11) Uani 1 1 d .
C7 C 0.7605(5) -0.1245(4) 0.4536(2) 0.0276(10) Uani 1 1 d .
H7A H 0.8073 -0.0918 0.4957 0.033 Uiso 1 1 calc R
H7B H 0.8193 -0.1741 0.4397 0.033 Uiso 1 1 calc R
C39 C 1.0720(5) 0.7564(4) 0.2302(2) 0.0301(10) Uani 1 1 d .
C40 C 0.9672(6) 0.6698(4) 0.2652(2) 0.0376(12) Uani 1 1 d .
H40 H 0.8703 0.6332 0.2368 0.045 Uiso 1 1 calc R
C11 C 0.9015(6) 0.1374(4) 0.2424(2) 0.0407(13) Uani 1 1 d .
C18 C 1.0243(5) 0.2577(4) 0.3387(2) 0.0390(12) Uani 1 1 d .
C27 C 0.5410(6) 0.2990(4) 0.1517(2) 0.0343(11) Uani 1 1 d .
C31 C 1.0587(5) 0.7522(4) 0.1638(2) 0.0289(10) Uani 1 1 d .
C38 C 1.1877(6) 0.8424(4) 0.2631(2) 0.0413(12) Uani 1 1 d .
H38 H 1.1998 0.8482 0.3073 0.050 Uiso 1 1 calc R
C5 C 0.5023(6) -0.3966(4) 0.3856(3) 0.0432(13) Uani 1 1 d .
H5 H 0.5049 -0.4202 0.4258 0.052 Uiso 1 1 calc R
C1 C 0.5032(6) -0.2567(4) 0.3201(2) 0.0413(12) Uani 1 1 d .
H1 H 0.5061 -0.1865 0.3161 0.050 Uiso 1 1 calc R
C22 C 0.6721(6) 0.3435(4) 0.1952(2) 0.0405(12) Uani 1 1 d .
H22 H 0.7645 0.3915 0.1835 0.049 Uiso 1 1 calc R
C19 C 1.0344(6) 0.2840(4) 0.4100(2) 0.0459(13) Uani 1 1 d .
H19 H 0.9993 0.2166 0.4287 0.055 Uiso 1 1 calc R
C37 C 1.2834(6) 0.9180(4) 0.2313(3) 0.0462(13) Uani 1 1 d .
H37 H 1.3614 0.9742 0.2542 0.055 Uiso 1 1 calc R
C33 C 1.1263(7) 0.8228(4) 0.0572(2) 0.0436(13) Uani 1 1 d .
H33 H 1.0921 0.7476 0.0411 0.052 Uiso 1 1 calc R
C32 C 1.1529(6) 0.8289(4) 0.1296(2) 0.0365(11) Uani 1 1 d .
C17 C 1.1029(6) 0.3326(4) 0.2996(3) 0.0487(14) Uani 1 1 d .
H17 H 1.1683 0.3980 0.3180 0.058 Uiso 1 1 calc R
C36 C 1.2679(6) 0.9135(4) 0.1655(3) 0.0454(13) Uani 1 1 d .
H36 H 1.3341 0.9670 0.1451 0.054 Uiso 1 1 calc R
C15 C 0.9865(6) 0.2166(5) 0.2062(3) 0.0458(14) Uani 1 1 d .
H15 H 0.9756 0.2045 0.1621 0.055 Uiso 1 1 calc R
C25 C 0.3969(7) 0.2033(4) 0.2307(3) 0.0535(15) Uani 1 1 d .
H25 H 0.3029 0.1572 0.2427 0.064 Uiso 1 1 calc R
C23 C 0.6643(7) 0.3153(4) 0.2573(2) 0.0482(14) Uani 1 1 d .
H23 H 0.7520 0.3445 0.2873 0.058 Uiso 1 1 calc R
C12 C 0.7845(7) 0.0331(4) 0.2116(2) 0.0477(14) Uani 1 1 d .
H12 H 0.6938 0.0146 0.2385 0.057 Uiso 1 1 calc R
C16 C 1.0856(6) 0.3117(5) 0.2350(3) 0.0480(14) Uani 1 1 d .
H16 H 1.1414 0.3624 0.2101 0.058 Uiso 1 1 calc R
C24 C 0.5267(7) 0.2443(5) 0.2742(3) 0.0506(15) Uani 1 1 d .
H24 H 0.5225 0.2244 0.3154 0.061 Uiso 1 1 calc R
C26 C 0.4037(6) 0.2296(4) 0.1684(3) 0.0449(13) Uani 1 1 d .
H26 H 0.3158 0.2002 0.1385 0.054 Uiso 1 1 calc R
C4 C 0.4934(6) -0.4659(5) 0.3319(3) 0.0525(15) Uani 1 1 d .
H4 H 0.4897 -0.5362 0.3359 0.063 Uiso 1 1 calc R
C34 C 0.9868(8) 0.8696(5) 0.0382(3) 0.0633(17) Uani 1 1 d .
H34A H 0.8894 0.8311 0.0553 0.095 Uiso 1 1 calc R
H34B H 0.9696 0.8641 -0.0074 0.095 Uiso 1 1 calc R
H34C H 1.0145 0.9428 0.0547 0.095 Uiso 1 1 calc R
C2 C 0.4949(7) -0.3265(5) 0.2663(3) 0.0578(16) Uani 1 1 d .
H2 H 0.4925 -0.3031 0.2260 0.069 Uiso 1 1 calc R
C3 C 0.4903(6) -0.4305(5) 0.2730(3) 0.0594(17) Uani 1 1 d .
H3 H 0.4849 -0.4770 0.2370 0.071 Uiso 1 1 calc R
C42 C 0.9111(7) 0.7136(5) 0.3253(3) 0.0641(18) Uani 1 1 d .
H42A H 0.8324 0.6579 0.3422 0.096 Uiso 1 1 calc R
H42B H 0.8629 0.7687 0.3155 0.096 Uiso 1 1 calc R
H42C H 1.0024 0.7421 0.3561 0.096 Uiso 1 1 calc R
C35 C 1.2826(7) 0.8743(5) 0.0273(3) 0.0608(17) Uani 1 1 d .
H35A H 1.3146 0.9494 0.0392 0.091 Uiso 1 1 calc R
H35B H 1.2644 0.8609 -0.0182 0.091 Uiso 1 1 calc R
H35C H 1.3669 0.8450 0.0420 0.091 Uiso 1 1 calc R
C41 C 1.0545(8) 0.5886(5) 0.2809(3) 0.074(2) Uani 1 1 d .
H41A H 1.1466 0.6215 0.3107 0.111 Uiso 1 1 calc R
H41B H 1.0903 0.5615 0.2428 0.111 Uiso 1 1 calc R
H41C H 0.9820 0.5315 0.2992 0.111 Uiso 1 1 calc R
C21 C 1.2059(7) 0.3403(5) 0.4395(3) 0.075(2) Uani 1 1 d .
H21A H 1.2793 0.3023 0.4249 0.113 Uiso 1 1 calc R
H21B H 1.2076 0.3430 0.4850 0.113 Uiso 1 1 calc R
H21C H 1.2386 0.4111 0.4271 0.113 Uiso 1 1 calc R
C13 C 0.7119(7) 0.0410(5) 0.1446(3) 0.0676(18) Uani 1 1 d .
H13A H 0.7971 0.0576 0.1166 0.101 Uiso 1 1 calc R
H13B H 0.6582 0.0958 0.1464 0.101 Uiso 1 1 calc R
H13C H 0.6351 -0.0254 0.1291 0.101 Uiso 1 1 calc R
C14 C 0.8615(9) -0.0568(6) 0.2101(3) 0.079(2) Uani 1 1 d .
H14A H 0.9458 -0.0444 0.1815 0.119 Uiso 1 1 calc R
H14B H 0.7807 -0.1222 0.1958 0.119 Uiso 1 1 calc R
H14C H 0.9071 -0.0610 0.2520 0.119 Uiso 1 1 calc R
C20 C 0.9165(8) 0.3473(6) 0.4275(3) 0.076(2) Uani 1 1 d .
H20A H 0.9465 0.4139 0.4096 0.114 Uiso 1 1 calc R
H20B H 0.9205 0.3597 0.4730 0.114 Uiso 1 1 calc R
H20C H 0.8084 0.3080 0.4110 0.114 Uiso 1 1 calc R

loop_
_atom_site_aniso_label
_atom_site_aniso_U_11
_atom_site_aniso_U_22
_atom_site_aniso_U_33
_atom_site_aniso_U_23
_atom_site_aniso_U_13
_atom_site_aniso_U_12
Pd1 0.01941(18) 0.0355(2) 0.01965(18) 0.00134(14) 0.00305(13) 0.00753(15)
Pd2 0.02547(19) 0.0367(2) 0.02228(19) 0.00025(15) -0.00019(14) 0.01559(16)
Se2 0.0276(3) 0.0339(3) 0.0335(3) -0.0035(2) -0.0002(2) 0.0116(2)
Se1 0.0260(3) 0.0337(3) 0.0236(2) 0.00426(19) 0.00413(18) 0.0061(2)
Cl1 0.0278(6) 0.0458(7) 0.0284(6) 0.0071(5) 0.0063(5) 0.0169(5)
Cl3 0.0360(7) 0.0439(8) 0.0340(6) -0.0040(5) -0.0031(5) 0.0227(6)
Cl4 0.0297(6) 0.0513(8) 0.0431(7) 0.0018(6) 0.0024(5) 0.0161(6)
Cl2 0.0264(6) 0.0545(8) 0.0355(7) 0.0034(6) 0.0074(5) 0.0046(6)
N6 0.029(2) 0.035(2) 0.0212(19) -0.0017(16) -0.0016(16) 0.0160(18)
N3 0.0206(19) 0.031(2) 0.027(2) 0.0019(17) 0.0060(15) 0.0062(16)
N5 0.030(2) 0.031(2) 0.028(2) -0.0003(17) -0.0029(16) 0.0137(17)
N2 0.0204(19) 0.043(2) 0.030(2) 0.0104(18) 0.0081(16) 0.0104(17)
N1 0.022(2) 0.034(2) 0.033(2) 0.0081(17) 0.0074(16) 0.0064(17)
N4 0.026(2) 0.031(2) 0.0219(19) 0.0014(16) 0.0000(15) 0.0104(16)
C8 0.021(2) 0.034(3) 0.023(2) -0.0015(19) -0.0011(18) 0.009(2)
C29 0.028(2) 0.031(3) 0.018(2) 0.0009(18) 0.0037(18) 0.013(2)
C9 0.020(2) 0.035(3) 0.032(2) 0.002(2) 0.0004(19) 0.013(2)
C28 0.024(2) 0.036(3) 0.031(2) -0.004(2) 0.0041(19) 0.015(2)
C6 0.025(2) 0.040(3) 0.031(3) -0.006(2) 0.005(2) 0.004(2)
C30 0.027(2) 0.032(3) 0.023(2) 0.0023(19) 0.0008(18) 0.014(2)
C10 0.024(2) 0.044(3) 0.041(3) 0.015(2) 0.012(2) 0.016(2)
C7 0.018(2) 0.036(3) 0.026(2) 0.000(2) 0.0024(18) 0.0032(19)
C39 0.029(3) 0.035(3) 0.028(2) -0.001(2) 0.0013(19) 0.014(2)
C40 0.035(3) 0.045(3) 0.028(3) -0.003(2) 0.000(2) 0.005(2)
C11 0.033(3) 0.054(4) 0.045(3) 0.015(3) 0.021(2) 0.021(3)
C18 0.027(3) 0.041(3) 0.052(3) 0.018(3) 0.012(2) 0.009(2)
C27 0.037(3) 0.036(3) 0.038(3) 0.008(2) 0.007(2) 0.021(2)
C31 0.026(2) 0.032(3) 0.031(3) -0.003(2) 0.0009(19) 0.012(2)
C38 0.041(3) 0.040(3) 0.040(3) -0.004(2) -0.003(2) 0.009(2)
C5 0.035(3) 0.038(3) 0.052(3) -0.004(3) 0.008(2) 0.004(2)
C1 0.046(3) 0.047(3) 0.029(3) 0.000(2) -0.004(2) 0.013(3)
C22 0.035(3) 0.045(3) 0.043(3) 0.011(2) 0.007(2) 0.011(2)
C19 0.041(3) 0.043(3) 0.049(3) 0.016(3) -0.003(2) 0.002(2)
C37 0.034(3) 0.046(3) 0.051(3) -0.012(3) -0.007(2) 0.006(2)
C33 0.062(4) 0.036(3) 0.037(3) 0.006(2) 0.008(3) 0.019(3)
C32 0.036(3) 0.038(3) 0.037(3) -0.001(2) 0.004(2) 0.016(2)
C17 0.038(3) 0.045(3) 0.063(4) 0.014(3) 0.009(3) 0.009(3)
C36 0.042(3) 0.034(3) 0.058(4) 0.005(3) 0.011(3) 0.005(2)
C15 0.045(3) 0.063(4) 0.040(3) 0.016(3) 0.019(3) 0.027(3)
C25 0.042(3) 0.050(4) 0.077(4) 0.027(3) 0.025(3) 0.018(3)
C23 0.050(3) 0.058(4) 0.041(3) 0.015(3) 0.003(3) 0.021(3)
C12 0.061(4) 0.055(4) 0.036(3) 0.010(3) 0.020(3) 0.026(3)
C16 0.037(3) 0.061(4) 0.056(4) 0.029(3) 0.019(3) 0.020(3)
C24 0.055(4) 0.063(4) 0.053(3) 0.037(3) 0.021(3) 0.037(3)
C26 0.030(3) 0.047(3) 0.061(4) 0.015(3) 0.004(3) 0.014(2)
C4 0.039(3) 0.042(3) 0.070(4) -0.011(3) 0.009(3) 0.004(3)
C34 0.092(5) 0.061(4) 0.045(4) 0.005(3) -0.004(3) 0.039(4)
C2 0.055(4) 0.076(5) 0.035(3) -0.013(3) -0.004(3) 0.014(3)
C3 0.042(3) 0.064(4) 0.062(4) -0.029(3) 0.004(3) 0.007(3)
C42 0.049(4) 0.086(5) 0.041(3) -0.012(3) 0.015(3) -0.005(3)
C35 0.085(5) 0.062(4) 0.042(3) 0.018(3) 0.019(3) 0.024(3)
C41 0.068(4) 0.065(5) 0.097(5) 0.038(4) 0.022(4) 0.020(4)
C21 0.060(4) 0.079(5) 0.070(5) 0.011(4) -0.018(3) -0.003(4)
C13 0.060(4) 0.079(5) 0.064(4) 0.003(4) -0.003(3) 0.023(4)
C14 0.099(6) 0.088(6) 0.063(4) -0.007(4) -0.009(4) 0.055(5)
C20 0.091(5) 0.098(6) 0.051(4) 0.010(4) 0.016(4) 0.044(4)

loop_
_atom_type_symbol
_atom_type_description
_atom_type_scat_dispersion_real
_atom_type_scat_dispersion_imag
_atom_type_scat_source
C C 0.0033 0.0016 'International Tables Vol C Tables 4.2.6.8 and 6.1.1.4'
H H 0.0000 0.0000 'International Tables Vol C Tables 4.2.6.8 and 6.1.1.4'
N N 0.0061 0.0033 'International Tables Vol C Tables 4.2.6.8 and 6.1.1.4'
Cl Cl 0.1484 0.1585 'International Tables Vol C Tables 4.2.6.8 and 6.1.1.4'
Se Se -0.0929 2.2259 'International Tables Vol C Tables 4.2.6.8 and 6.1.1.4'
Pd Pd -0.9988 1.0072 'International Tables Vol C Tables 4.2.6.8 and 6.1.1.4'

loop_
_geom_angle_atom_site_label_1
_geom_angle_atom_site_label_2
_geom_angle_atom_site_label_3
_geom_angle
N3 Pd1 Cl2 175.20(11)
N3 Pd1 Cl1 93.13(11)
Cl2 Pd1 Cl1 91.57(4)
N3 Pd1 Se1 85.05(10)
Cl2 Pd1 Se1 90.23(4)
Cl1 Pd1 Se1 177.62(3)
N6 Pd2 Cl4 172.53(11)
N6 Pd2 Cl3 93.86(11)
Cl4 Pd2 Cl3 92.82(4)
N6 Pd2 Se2 85.28(10)
Cl4 Pd2 Se2 87.96(4)
Cl3 Pd2 Se2 178.33(3)
C27 Se2 C28 100.25(19)
C27 Se2 Pd2 97.61(13)
C28 Se2 Pd2 96.34(13)
C6 Se1 C7 96.71(18)
C6 Se1 Pd1 103.69(15)
C7 Se1 Pd1 95.56(13)
N5 N6 C29 110.6(3)
N5 N6 Pd2 126.5(3)
C29 N6 Pd2 122.5(3)
N2 N3 C8 111.2(3)
N2 N3 Pd1 126.0(3)
C8 N3 Pd1 122.7(3)
N6 N5 N4 105.1(3)
N3 N2 N1 104.5(3)
N2 N1 C9 112.2(3)
N2 N1 C10 118.6(4)
C9 N1 C10 129.1(4)
N5 N4 C30 112.5(3)
N5 N4 C31 120.7(3)
C30 N4 C31 126.2(4)
C9 C8 N3 106.6(4)
C9 C8 C7 133.0(4)
N3 C8 C7 120.2(4)
C30 C29 N6 107.0(4)
C30 C29 C28 132.1(4)
N6 C29 C28 120.9(4)
C8 C9 N1 105.4(4)
C8 C9 H9 127.3
N1 C9 H9 127.3
C29 C28 Se2 110.2(3)
C29 C28 H28A 109.6
Se2 C28 H28A 109.6
C29 C28 H28B 109.6
Se2 C28 H28B 109.6
H28A C28 H28B 108.1
C1 C6 C5 120.7(4)
C1 C6 Se1 122.7(4)
C5 C6 Se1 116.6(4)
N4 C30 C29 104.7(4)
N4 C30 H30 127.6
C29 C30 H30 127.6
C18 C10 C11 125.2(5)
C18 C10 N1 117.7(4)
C11 C10 N1 117.0(4)
C8 C7 Se1 110.1(3)
C8 C7 H7A 109.6
Se1 C7 H7A 109.6
C8 C7 H7B 109.6
Se1 C7 H7B 109.6
H7A C7 H7B 108.2
C38 C39 C31 117.2(4)
C38 C39 C40 121.0(4)
C31 C39 C40 121.7(4)
C41 C40 C42 109.9(5)
C41 C40 C39 111.4(4)
C42 C40 C39 112.4(4)
C41 C40 H40 107.7
C42 C40 H40 107.7
C39 C40 H40 107.7
C10 C11 C15 115.1(5)
C10 C11 C12 122.6(4)
C15 C11 C12 122.3(5)
C10 C18 C17 116.3(5)
C10 C18 C19 122.6(4)
C17 C18 C19 120.9(5)
C26 C27 C22 121.3(5)
C26 C27 Se2 115.4(4)
C22 C27 Se2 123.3(4)
C32 C31 C39 123.8(4)
C32 C31 N4 118.7(4)
C39 C31 N4 117.4(4)
C37 C38 C39 120.5(5)
C37 C38 H38 119.7
C39 C38 H38 119.7
C6 C5 C4 119.8(5)
C6 C5 H5 120.1
C4 C5 H5 120.1
C6 C1 C2 119.3(5)
C6 C1 H1 120.3
C2 C1 H1 120.3
C27 C22 C23 118.8(5)
C27 C22 H22 120.6
C23 C22 H22 120.6
C18 C19 C20 110.9(4)
C18 C19 C21 113.7(5)
C20 C19 C21 111.0(5)
C18 C19 H19 107.0
C20 C19 H19 107.0
C21 C19 H19 107.0
C38 C37 C36 121.7(5)
C38 C37 H37 119.1
C36 C37 H37 119.1
C35 C33 C32 112.0(4)
C35 C33 C34 112.6(5)
C32 C33 C34 110.1(4)
C35 C33 H33 107.3
C32 C33 H33 107.3
C34 C33 H33 107.3
C31 C32 C36 116.3(4)
C31 C32 C33 121.3(4)
C36 C32 C33 122.4(5)
C16 C17 C18 121.2(6)
C16 C17 H17 119.4
C18 C17 H17 119.4
C37 C36 C32 120.4(5)
C37 C36 H36 119.8
C32 C36 H36 119.8
C16 C15 C11 121.2(5)
C16 C15 H15 119.4
C11 C15 H15 119.4
C24 C25 C26 120.5(5)
C24 C25 H25 119.7
C26 C25 H25 119.7
C24 C23 C22 120.1(5)
C24 C23 H23 119.9
C22 C23 H23 119.9
C14 C12 C11 112.0(5)
C14 C12 C13 110.0(5)
C11 C12 C13 113.6(5)
C14 C12 H12 107.0
C11 C12 H12 107.0
C13 C12 H12 107.0
C17 C16 C15 120.9(5)
C17 C16 H16 119.5
C15 C16 H16 119.5
C25 C24 C23 120.0(5)
C25 C24 H24 120.0
C23 C24 H24 120.0
C27 C26 C25 119.2(5)
C27 C26 H26 120.4
C25 C26 H26 120.4
C3 C4 C5 119.8(6)
C3 C4 H4 120.1
C5 C4 H4 120.1
C33 C34 H34A 109.5
C33 C34 H34B 109.5
H34A C34 H34B 109.5
C33 C34 H34C 109.5
H34A C34 H34C 109.5
H34B C34 H34C 109.5
C3 C2 C1 119.7(6)
C3 C2 H2 120.1
C1 C2 H2 120.1
C4 C3 C2 120.7(5)
C4 C3 H3 119.6
C2 C3 H3 119.6
C40 C42 H42A 109.5
C40 C42 H42B 109.5
H42A C42 H42B 109.5
C40 C42 H42C 109.5
H42A C42 H42C 109.5
H42B C42 H42C 109.5
C33 C35 H35A 109.5
C33 C35 H35B 109.5
H35A C35 H35B 109.5
C33 C35 H35C 109.5
H35A C35 H35C 109.5
H35B C35 H35C 109.5
C40 C41 H41A 109.5
C40 C41 H41B 109.5
H41A C41 H41B 109.5
C40 C41 H41C 109.5
H41A C41 H41C 109.5
H41B C41 H41C 109.5
C19 C21 H21A 109.5
C19 C21 H21B 109.5
H21A C21 H21B 109.5
C19 C21 H21C 109.5
H21A C21 H21C 109.5
H21B C21 H21C 109.5
C12 C13 H13A 109.5
C12 C13 H13B 109.5
H13A C13 H13B 109.5
C12 C13 H13C 109.5
H13A C13 H13C 109.5
H13B C13 H13C 109.5
C12 C14 H14A 109.5
C12 C14 H14B 109.5
H14A C14 H14B 109.5
C12 C14 H14C 109.5
H14A C14 H14C 109.5
H14B C14 H14C 109.5
C19 C20 H20A 109.5
C19 C20 H20B 109.5
H20A C20 H20B 109.5
C19 C20 H20C 109.5
H20A C20 H20C 109.5
H20B C20 H20C 109.5

loop_
_geom_bond_atom_site_label_1
_geom_bond_atom_site_label_2
_geom_bond_distance
Pd1 N3 2.011(3)
Pd1 Cl2 2.2815(12)
Pd1 Cl1 2.3188(12)
Pd1 Se1 2.3840(6)
Pd2 N6 2.019(4)
Pd2 Cl4 2.3011(13)
Pd2 Cl3 2.3172(12)
Pd2 Se2 2.3771(6)
Se2 C27 1.948(5)
Se2 C28 1.970(4)
Se1 C6 1.937(4)
Se1 C7 1.968(4)
N6 N5 1.323(5)
N6 C29 1.373(5)
N3 N2 1.317(5)
N3 C8 1.374(5)
N5 N4 1.338(5)
N2 N1 1.338(5)
N1 C9 1.357(5)
N1 C10 1.454(6)
N4 C30 1.354(5)
N4 C31 1.447(5)
C8 C9 1.347(6)
C8 C7 1.478(6)
C29 C30 1.365(6)
C29 C28 1.477(6)
C9 H9 0.9300
C28 H28A 0.9700
C28 H28B 0.9700
C6 C1 1.375(6)
C6 C5 1.378(7)
C30 H30 0.9300
C10 C18 1.384(7)
C10 C11 1.397(7)
C7 H7A 0.9700
C7 H7B 0.9700
C39 C38 1.390(6)
C39 C31 1.399(6)
C39 C40 1.521(7)
C40 C41 1.514(7)
C40 C42 1.516(7)
C40 H40 0.9800
C11 C15 1.409(7)
C11 C12 1.531(7)
C18 C17 1.394(7)
C18 C19 1.514(7)
C27 C26 1.365(7)
C27 C22 1.375(6)
C31 C32 1.391(7)
C38 C37 1.359(7)
C38 H38 0.9300
C5 C4 1.388(7)
C5 H5 0.9300
C1 C2 1.393(7)
C1 H1 0.9300
C22 C23 1.393(7)
C22 H22 0.9300
C19 C20 1.526(8)
C19 C21 1.526(7)
C19 H19 0.9800
C37 C36 1.385(7)
C37 H37 0.9300
C33 C35 1.528(7)
C33 C32 1.530(7)
C33 C34 1.541(7)
C33 H33 0.9800
C32 C36 1.403(7)
C17 C16 1.365(7)
C17 H17 0.9300
C36 H36 0.9300
C15 C16 1.378(8)
C15 H15 0.9300
C25 C24 1.362(8)
C25 C26 1.389(7)
C25 H25 0.9300
C23 C24 1.377(7)
C23 H23 0.9300
C12 C14 1.509(8)
C12 C13 1.538(7)
C12 H12 0.9800
C16 H16 0.9300
C24 H24 0.9300
C26 H26 0.9300
C4 C3 1.366(8)
C4 H4 0.9300
C34 H34A 0.9600
C34 H34B 0.9600
C34 H34C 0.9600
C2 C3 1.380(8)
C2 H2 0.9300
C3 H3 0.9300
C42 H42A 0.9600
C42 H42B 0.9600
C42 H42C 0.9600
C35 H35A 0.9600
C35 H35B 0.9600
C35 H35C 0.9600
C41 H41A 0.9600
C41 H41B 0.9600
C41 H41C 0.9600
C21 H21A 0.9600
C21 H21B 0.9600
C21 H21C 0.9600
C13 H13A 0.9600
C13 H13B 0.9600
C13 H13C 0.9600
C14 H14A 0.9600
C14 H14B 0.9600
C14 H14C 0.9600
C20 H20A 0.9600
C20 H20B 0.9600
C20 H20C 0.9600

loop_
_geom_torsion_atom_site_label_1
_geom_torsion_atom_site_label_2
_geom_torsion_atom_site_label_3
_geom_torsion_atom_site_label_4
_geom_torsion
N6 Pd2 Se2 C27 86.81(17)
Cl4 Pd2 Se2 C27 -90.01(15)
Cl3 Pd2 Se2 C27 27.8(13)
N6 Pd2 Se2 C28 -14.46(16)
Cl4 Pd2 Se2 C28 168.72(13)
Cl3 Pd2 Se2 C28 -73.5(13)
N3 Pd1 Se1 C6 -81.17(17)
Cl2 Pd1 Se1 C6 97.99(14)
Cl1 Pd1 Se1 C6 -40.9(9)
N3 Pd1 Se1 C7 17.14(16)
Cl2 Pd1 Se1 C7 -163.70(13)
Cl1 Pd1 Se1 C7 57.4(8)
Cl4 Pd2 N6 N5 -139.3(6)
Cl3 Pd2 N6 N5 14.0(3)
Se2 Pd2 N6 N5 -164.6(3)
Cl4 Pd2 N6 C29 32.9(10)
Cl3 Pd2 N6 C29 -173.7(3)
Se2 Pd2 N6 C29 7.7(3)
Cl2 Pd1 N3 N2 156.3(10)
Cl1 Pd1 N3 N2 -12.1(3)
Se1 Pd1 N3 N2 166.3(3)
Cl2 Pd1 N3 C8 -20.0(15)
Cl1 Pd1 N3 C8 171.6(3)
Se1 Pd1 N3 C8 -10.0(3)
C29 N6 N5 N4 0.8(4)
Pd2 N6 N5 N4 173.9(3)
C8 N3 N2 N1 0.2(5)
Pd1 N3 N2 N1 -176.5(3)
N3 N2 N1 C9 -0.6(5)
N3 N2 N1 C10 -178.7(4)
N6 N5 N4 C30 -0.9(5)
N6 N5 N4 C31 -173.0(3)
N2 N3 C8 C9 0.3(5)
Pd1 N3 C8 C9 177.1(3)
N2 N3 C8 C7 176.3(4)
Pd1 N3 C8 C7 -6.9(5)
N5 N6 C29 C30 -0.5(5)
Pd2 N6 C29 C30 -173.9(3)
N5 N6 C29 C28 -179.4(4)
Pd2 N6 C29 C28 7.2(5)
N3 C8 C9 N1 -0.7(5)
C7 C8 C9 N1 -175.9(4)
N2 N1 C9 C8 0.8(5)
C10 N1 C9 C8 178.7(4)
C30 C29 C28 Se2 160.3(4)
N6 C29 C28 Se2 -21.1(5)
C27 Se2 C28 C29 -77.3(3)
Pd2 Se2 C28 C29 21.7(3)
C7 Se1 C6 C1 -72.5(4)
Pd1 Se1 C6 C1 24.9(4)
C7 Se1 C6 C5 104.5(4)
Pd1 Se1 C6 C5 -158.1(3)
N5 N4 C30 C29 0.5(5)
C31 N4 C30 C29 172.2(4)
N6 C29 C30 N4 0.0(5)
C28 C29 C30 N4 178.7(4)
N2 N1 C10 C18 96.4(5)
C9 N1 C10 C18 -81.4(6)
N2 N1 C10 C11 -82.0(5)
C9 N1 C10 C11 100.2(5)
C9 C8 C7 Se1 -161.6(4)
N3 C8 C7 Se1 23.6(5)
C6 Se1 C7 C8 79.5(3)
Pd1 Se1 C7 C8 -25.1(3)
C38 C39 C40 C41 -83.2(6)
C31 C39 C40 C41 95.5(6)
C38 C39 C40 C42 40.6(6)
C31 C39 C40 C42 -140.7(5)
C18 C10 C11 C15 2.4(7)
N1 C10 C11 C15 -179.3(4)
C18 C10 C11 C12 -175.8(4)
N1 C10 C11 C12 2.5(6)
C11 C10 C18 C17 -1.7(7)
N1 C10 C18 C17 -180.0(4)
C11 C10 C18 C19 173.5(4)
N1 C10 C18 C19 -4.8(7)
C28 Se2 C27 C26 -163.6(4)
Pd2 Se2 C27 C26 98.5(4)
C28 Se2 C27 C22 16.8(4)
Pd2 Se2 C27 C22 -81.1(4)
C38 C39 C31 C32 -0.6(7)
C40 C39 C31 C32 -179.3(4)
C38 C39 C31 N4 178.1(4)
C40 C39 C31 N4 -0.6(6)
N5 N4 C31 C32 -100.6(5)
C30 N4 C31 C32 88.4(5)
N5 N4 C31 C39 80.7(5)
C30 N4 C31 C39 -90.4(5)
C31 C39 C38 C37 -0.4(7)
C40 C39 C38 C37 178.4(5)
C1 C6 C5 C4 0.0(7)
Se1 C6 C5 C4 -177.0(4)
C5 C6 C1 C2 -0.2(7)
Se1 C6 C1 C2 176.6(4)
C26 C27 C22 C23 1.0(7)
Se2 C27 C22 C23 -179.5(4)
C10 C18 C19 C20 -95.2(6)
C17 C18 C19 C20 79.8(6)
C10 C18 C19 C21 139.0(5)
C17 C18 C19 C21 -46.0(7)
C39 C38 C37 C36 1.1(8)
C39 C31 C32 C36 0.8(7)
N4 C31 C32 C36 -177.9(4)
C39 C31 C32 C33 -176.7(4)
N4 C31 C32 C33 4.6(7)
C35 C33 C32 C31 -150.9(5)
C34 C33 C32 C31 83.0(6)
C35 C33 C32 C36 31.8(7)
C34 C33 C32 C36 -94.3(6)
C10 C18 C17 C16 -0.3(7)
C19 C18 C17 C16 -175.6(5)
C38 C37 C36 C32 -0.9(8)
C31 C32 C36 C37 0.0(7)
C33 C32 C36 C37 177.4(5)
C10 C11 C15 C16 -1.1(7)
C12 C11 C15 C16 177.1(4)
C27 C22 C23 C24 -0.2(8)
C10 C11 C12 C14 -81.9(6)
C15 C11 C12 C14 100.1(6)
C10 C11 C12 C13 152.8(5)
C15 C11 C12 C13 -25.3(7)
C18 C17 C16 C15 1.5(8)
C11 C15 C16 C17 -0.7(8)
C26 C25 C24 C23 2.2(8)
C22 C23 C24 C25 -1.4(8)
C22 C27 C26 C25 -0.2(7)
Se2 C27 C26 C25 -179.8(4)
C24 C25 C26 C27 -1.4(8)
C6 C5 C4 C3 0.3(8)
C6 C1 C2 C3 0.2(8)
C5 C4 C3 C2 -0.3(8)
C1 C2 C3 C4 0.1(9)
